data_1562930
loop_
_publ_author_name
'Fulfer, Bradford W.'
'Haldolaarachchige, Neel'
'Young, David P.'
'Chan, Julia Y.'

_publ_section_title
;
 Crystal growth and magnetic properties of Ln-Mn-Al (Ln=Gd, Yb) compounds
 of the CaCr2Al10 and ThMn12 structure types
;
_journal_name_full 'Journal of Solid State Chemistry'
_journal_page_first 143
_journal_page_last 150
_journal_paper_doi 10.1016/j.jssc.2012.05.002
_journal_volume 194
_journal_year 2012
_chemical_formula_sum 'Al10 Mn2 Yb'
_chemical_formula_weight 552.72
_space_group_IT_number 129
_space_group_name_Hall '-P 4a 2a'
_space_group_name_H-M_alt 'P 4/n m m :2'
_symmetry_cell_setting tetragonal
_symmetry_space_group_name_H-M 'P 4/n m m :2'
_atom_sites_solution_hydrogens .
_atom_sites_solution_primary direct
_atom_sites_solution_secondary difmap
_audit_creation_method SHELXL-97
_cell_angle_alpha 90.00
_cell_angle_beta 90.00
_cell_angle_gamma 90.00
_cell_formula_units_Z 4
_cell_length_a 12.776(4)
_cell_length_b 12.776(4)
_cell_length_c 5.1168(10)
_cell_measurement_temperature 298(2)
_cell_volume 835.2(4)
_computing_cell_refinement 'HKL Scalepack (Otwinowski & Minor 1997)'
_computing_data_collection KappaCCD
_computing_data_reduction 'Denzo and Scalepak (Otwinowski & Minor, 1997)'
_computing_structure_refinement 'SHELXL-97 (Sheldrick, 2008)'
_diffrn_ambient_temperature 298(2)
_diffrn_measured_fraction_theta_full 0.984
_diffrn_measured_fraction_theta_max 0.984
_diffrn_measurement_device_type KappaCCD
_diffrn_radiation_monochromator graphite
_diffrn_radiation_source 'fine-focus sealed tube'
_diffrn_radiation_type MoK\a
_diffrn_radiation_wavelength 0.71073
_diffrn_reflns_av_R_equivalents 0.0451
_diffrn_reflns_av_sigmaI/netI 0.0368
_diffrn_reflns_limit_h_max 17
_diffrn_reflns_limit_h_min -17
_diffrn_reflns_limit_k_max 12
_diffrn_reflns_limit_k_min -12
_diffrn_reflns_limit_l_max 6
_diffrn_reflns_limit_l_min -7
_diffrn_reflns_number 2168
_diffrn_reflns_theta_full 30.02
_diffrn_reflns_theta_max 30.02
_diffrn_reflns_theta_min 3.19
_exptl_absorpt_coefficient_mu 15.052
_exptl_absorpt_correction_T_max 0.548
_exptl_absorpt_correction_T_min 0.242
_exptl_absorpt_correction_type multi-scan
_exptl_absorpt_process_details 'HKL Scalepack (Otwinowski & Minor 1997)'
_exptl_crystal_density_diffrn 4.396
_exptl_crystal_density_method 'not measured'
_exptl_crystal_F_000 1000
_exptl_crystal_size_max 0.1
_exptl_crystal_size_mid 0.1
_exptl_crystal_size_min 0.04
_refine_diff_density_max 2.194
_refine_diff_density_min -2.212
_refine_diff_density_rms 0.316
_refine_ls_extinction_coef 0.0034(4)
_refine_ls_extinction_expression Fc^*^=kFc[1+0.001xFc^2^\l^3^/sin(2\q)]^-1/4^
_refine_ls_extinction_method SHELXL
_refine_ls_goodness_of_fit_ref 1.049
_refine_ls_hydrogen_treatment .
_refine_ls_matrix_type full
_refine_ls_number_parameters 38
_refine_ls_number_reflns 691
_refine_ls_number_restraints 0
_refine_ls_restrained_S_all 1.049
_refine_ls_R_factor_all 0.0371
_refine_ls_R_factor_gt 0.0298
_refine_ls_shift/su_max 0.000
_refine_ls_shift/su_mean 0.000
_refine_ls_structure_factor_coef Fsqd
_refine_ls_weighting_details 'calc w=1/[\s^2^(Fo^2^)+(0.0406P)^2^+2.3925P] where P=(Fo^2^+2Fc^2^)/3'
_refine_ls_weighting_scheme calc
_refine_ls_wR_factor_gt 0.0758
_refine_ls_wR_factor_ref 0.0800
_reflns_number_gt 574
_reflns_number_total 691
_reflns_threshold_expression >2\s(I)
_cod_data_source_file JSSC-2012-194-143.cif
_cod_data_source_block bwf16
_cod_original_sg_symbol_H-M 'P 4/n m m'
_cod_database_code 1562930

loop_
_symmetry_equiv_pos_as_xyz
'x, y, z'
'-x+1/2, -y+1/2, z'
'x+1/2, -y, -z'
'-x, y+1/2, -z'
'-y, -x, -z'
'y+1/2, x+1/2, -z'
'y, -x+1/2, z'
'-y+1/2, x, z'
'-x, -y, -z'
'x-1/2, y-1/2, -z'
'-x-1/2, y, z'
'x, -y-1/2, z'
'y, x, z'
'-y-1/2, -x-1/2, z'
'-y, x-1/2, -z'
'y-1/2, -x, -z'

loop_
_atom_site_label
_atom_site_type_symbol
_atom_site_fract_x
_atom_site_fract_y
_atom_site_fract_z
_atom_site_U_iso_or_equiv
_atom_site_adp_type
_atom_site_occupancy
_atom_site_symmetry_multiplicity
_atom_site_calc_flag
_atom_site_refinement_flags
_atom_site_disorder_assembly
_atom_site_disorder_group
Yb2 Yb 0.7500 0.2500 0.0000 0.00483(19) Uani 1 8 d S . .
Yb1 Yb 0.2500 0.2500 0.52604(9) 0.00360(19) Uani 1 8 d S . .
Mn1 Mn 0.2500 0.50816(6) 0.25335(12) 0.0017(2) Uani 1 2 d S . .
Al1 Al 0.07552(13) 0.07552(13) 0.4835(3) 0.0056(4) Uani 1 2 d S . .
Al5 Al 0.07522(13) 0.92478(13) 0.0000 0.0053(4) Uani 1 2 d S . .
Al3 Al 0.2500 0.01048(13) 0.7498(2) 0.0016(3) Uiso 1 2 d S . .
Al2 Al 0.14321(12) 0.14321(12) 0.0353(3) 0.0050(4) Uani 1 2 d S . .
Al4 Al 0.13767(12) 0.86233(12) 0.5000 0.0038(4) Uani 1 2 d S . .

loop_
_atom_site_aniso_label
_atom_site_aniso_U_11
_atom_site_aniso_U_22
_atom_site_aniso_U_33
_atom_site_aniso_U_23
_atom_site_aniso_U_13
_atom_site_aniso_U_12
Yb2 0.0054(2) 0.0054(2) 0.0038(3) 0.000 0.000 0.000
Yb1 0.0043(2) 0.0043(2) 0.0021(2) 0.000 0.000 0.000
Mn1 0.0018(4) 0.0024(4) 0.0008(4) -0.0005(2) 0.000 0.000
Al1 0.0048(6) 0.0048(6) 0.0072(7) 0.0013(4) 0.0013(4) 0.0008(8)
Al5 0.0056(6) 0.0056(6) 0.0046(7) 0.0001(3) 0.0001(3) -0.0005(8)
Al2 0.0058(6) 0.0058(6) 0.0034(7) 0.0001(4) 0.0001(4) 0.0043(7)
Al4 0.0044(6) 0.0044(6) 0.0024(7) 0.0006(3) 0.0006(3) -0.0015(8)

loop_
_atom_type_symbol
_atom_type_description
_atom_type_scat_dispersion_real
_atom_type_scat_dispersion_imag
_atom_type_scat_source
Yb Yb -0.3850 5.5486 'International Tables Vol C Tables 4.2.6.8 and 6.1.1.4'
Mn Mn 0.3368 0.7283 'International Tables Vol C Tables 4.2.6.8 and 6.1.1.4'
Al Al 0.0645 0.0514 'International Tables Vol C Tables 4.2.6.8 and 6.1.1.4'

loop_
_geom_angle_atom_site_label_1
_geom_angle_atom_site_label_2
_geom_angle_atom_site_label_3
_geom_angle
_geom_angle_site_symmetry_1
_geom_angle_site_symmetry_3
Al5 Yb2 Al5 180.0 4_645 3_565
Al5 Yb2 Al5 90.0 4_645 10_655
Al5 Yb2 Al5 90.0 3_565 10_655
Al5 Yb2 Al5 90.0 4_645 9_665
Al5 Yb2 Al5 90.0 3_565 9_665
Al5 Yb2 Al5 180.0 10_655 9_665
Al5 Yb2 Al4 51.57(3) 4_645 4_646
Al5 Yb2 Al4 128.43(3) 3_565 4_646
Al5 Yb2 Al4 90.0 10_655 4_646
Al5 Yb2 Al4 90.0 9_665 4_646
Al5 Yb2 Al4 128.43(3) 4_645 3_565
Al5 Yb2 Al4 51.57(3) 3_565 3_565
Al5 Yb2 Al4 90.0 10_655 3_565
Al5 Yb2 Al4 90.0 9_665 3_565
Al4 Yb2 Al4 180.00(5) 4_646 3_565
Al5 Yb2 Al4 90.0 4_645 10_656
Al5 Yb2 Al4 90.0 3_565 10_656
Al5 Yb2 Al4 51.57(3) 10_655 10_656
Al5 Yb2 Al4 128.43(3) 9_665 10_656
Al4 Yb2 Al4 52.14(4) 4_646 10_656
Al4 Yb2 Al4 127.86(4) 3_565 10_656
Al5 Yb2 Al4 90.0 4_645 10_655
Al5 Yb2 Al4 90.0 3_565 10_655
Al5 Yb2 Al4 51.57(3) 10_655 10_655
Al5 Yb2 Al4 128.43(3) 9_665 10_655
Al4 Yb2 Al4 127.86(4) 4_646 10_655
Al4 Yb2 Al4 52.14(4) 3_565 10_655
Al4 Yb2 Al4 103.15(6) 10_656 10_655
Al5 Yb2 Al4 90.0 4_645 9_666
Al5 Yb2 Al4 90.0 3_565 9_666
Al5 Yb2 Al4 128.43(3) 10_655 9_666
Al5 Yb2 Al4 51.57(3) 9_665 9_666
Al4 Yb2 Al4 52.14(4) 4_646 9_666
Al4 Yb2 Al4 127.86(4) 3_565 9_666
Al4 Yb2 Al4 76.85(6) 10_656 9_666
Al4 Yb2 Al4 180.00(5) 10_655 9_666
Al5 Yb2 Al4 90.0 4_645 9_665
Al5 Yb2 Al4 90.0 3_565 9_665
Al5 Yb2 Al4 128.43(3) 10_655 9_665
Al5 Yb2 Al4 51.57(3) 9_665 9_665
Al4 Yb2 Al4 127.86(4) 4_646 9_665
Al4 Yb2 Al4 52.14(4) 3_565 9_665
Al4 Yb2 Al4 180.0 10_656 9_665
Al4 Yb2 Al4 76.85(6) 10_655 9_665
Al4 Yb2 Al4 103.15(6) 9_666 9_665
Al5 Yb2 Al4 51.57(3) 4_645 4_645
Al5 Yb2 Al4 128.43(3) 3_565 4_645
Al5 Yb2 Al4 90.0 10_655 4_645
Al5 Yb2 Al4 90.0 9_665 4_645
Al4 Yb2 Al4 103.15(6) 4_646 4_645
Al4 Yb2 Al4 76.85(6) 3_565 4_645
Al4 Yb2 Al4 127.86(4) 10_656 4_645
Al4 Yb2 Al4 52.14(4) 10_655 4_645
Al4 Yb2 Al4 127.86(4) 9_666 4_645
Al4 Yb2 Al4 52.14(4) 9_665 4_645
Al5 Yb2 Al4 128.43(3) 4_645 3_566
Al5 Yb2 Al4 51.57(3) 3_565 3_566
Al5 Yb2 Al4 90.0 10_655 3_566
Al5 Yb2 Al4 90.0 9_665 3_566
Al4 Yb2 Al4 76.85(6) 4_646 3_566
Al4 Yb2 Al4 103.15(6) 3_565 3_566
Al4 Yb2 Al4 52.14(4) 10_656 3_566
Al4 Yb2 Al4 127.86(4) 10_655 3_566
Al4 Yb2 Al4 52.14(4) 9_666 3_566
Al4 Yb2 Al4 127.86(4) 9_665 3_566
Al4 Yb2 Al4 180.00(5) 4_645 3_566
Al1 Yb1 Al1 172.10(6) 2 .
Al1 Yb1 Al1 89.728(4) 2 11_655
Al1 Yb1 Al1 89.728(4) . 11_655
Al1 Yb1 Al1 89.728(4) 2 12_565
Al1 Yb1 Al1 89.728(4) . 12_565
Al1 Yb1 Al1 172.10(6) 11_655 12_565
Al1 Yb1 Al2 123.59(5) 2 .
Al1 Yb1 Al2 48.51(5) . .
Al1 Yb1 Al2 86.87(2) 11_655 .
Al1 Yb1 Al2 86.87(2) 12_565 .
Al1 Yb1 Al2 86.87(2) 2 12_565
Al1 Yb1 Al2 86.87(2) . 12_565
Al1 Yb1 Al2 123.59(5) 11_655 12_565
Al1 Yb1 Al2 48.51(5) 12_565 12_565
Al2 Yb1 Al2 51.04(4) . 12_565
Al1 Yb1 Al2 86.87(2) 2 11_655
Al1 Yb1 Al2 86.87(2) . 11_655
Al1 Yb1 Al2 48.51(5) 11_655 11_655
Al1 Yb1 Al2 123.59(5) 12_565 11_655
Al2 Yb1 Al2 51.04(4) . 11_655
Al2 Yb1 Al2 75.08(7) 12_565 11_655
Al1 Yb1 Al2 48.51(5) 2 2
Al1 Yb1 Al2 123.59(5) . 2
Al1 Yb1 Al2 86.87(2) 11_655 2
Al1 Yb1 Al2 86.87(2) 12_565 2
Al2 Yb1 Al2 75.08(7) . 2
Al2 Yb1 Al2 51.04(4) 12_565 2
Al2 Yb1 Al2 51.04(4) 11_655 2
Al1 Yb1 Al2 57.43(5) 2 2_556
Al1 Yb1 Al2 130.46(4) . 2_556
Al1 Yb1 Al2 93.17(2) 11_655 2_556
Al1 Yb1 Al2 93.17(2) 12_565 2_556
Al2 Yb1 Al2 178.98(3) . 2_556
Al2 Yb1 Al2 129.59(4) 12_565 2_556
Al2 Yb1 Al2 129.59(4) 11_655 2_556
Al2 Yb1 Al2 105.94(6) 2 2_556
Al1 Yb1 Al2 93.17(2) 2 12_566
Al1 Yb1 Al2 93.17(2) . 12_566
Al1 Yb1 Al2 130.46(4) 11_655 12_566
Al1 Yb1 Al2 57.43(5) 12_565 12_566
Al2 Yb1 Al2 129.59(4) . 12_566
Al2 Yb1 Al2 105.94(6) 12_565 12_566
Al2 Yb1 Al2 178.98(3) 11_655 12_566
Al2 Yb1 Al2 129.59(4) 2 12_566
Al2 Yb1 Al2 49.76(4) 2_556 12_566
Al1 Yb1 Al2 93.17(2) 2 11_656
Al1 Yb1 Al2 93.17(2) . 11_656
Al1 Yb1 Al2 57.43(5) 11_655 11_656
Al1 Yb1 Al2 130.46(4) 12_565 11_656
Al2 Yb1 Al2 129.59(4) . 11_656
Al2 Yb1 Al2 178.98(3) 12_565 11_656
Al2 Yb1 Al2 105.94(6) 11_655 11_656
Al2 Yb1 Al2 129.59(4) 2 11_656
Al2 Yb1 Al2 49.77(4) 2_556 11_656
Al2 Yb1 Al2 73.03(7) 12_566 11_656
Al1 Yb1 Al2 130.46(4) 2 1_556
Al1 Yb1 Al2 57.43(5) . 1_556
Al1 Yb1 Al2 93.17(2) 11_655 1_556
Al1 Yb1 Al2 93.17(2) 12_565 1_556
Al2 Yb1 Al2 105.94(6) . 1_556
Al2 Yb1 Al2 129.59(4) 12_565 1_556
Al2 Yb1 Al2 129.59(4) 11_655 1_556
Al2 Yb1 Al2 178.98(3) 2 1_556
Al2 Yb1 Al2 73.03(7) 2_556 1_556
Al2 Yb1 Al2 49.77(4) 12_566 1_556
Al2 Yb1 Al2 49.77(4) 11_656 1_556
Al4 Mn1 Al4 69.18(9) 2_565 12_575
Al4 Mn1 Al3 64.15(3) 2_565 2
Al4 Mn1 Al3 64.15(3) 12_575 2
Al4 Mn1 Al3 123.87(4) 2_565 2_554
Al4 Mn1 Al3 123.87(4) 12_575 2_554
Al3 Mn1 Al3 169.36(8) 2 2_554
Al4 Mn1 Al2 173.07(6) 2_565 12_565
Al4 Mn1 Al2 113.62(7) 12_575 12_565
Al3 Mn1 Al2 110.82(5) 2 12_565
Al3 Mn1 Al2 60.49(4) 2_554 12_565
Al4 Mn1 Al2 113.62(7) 2_565 2
Al4 Mn1 Al2 173.07(6) 12_575 2
Al3 Mn1 Al2 110.82(5) 2 2
Al3 Mn1 Al2 60.49(4) 2_554 2
Al2 Mn1 Al2 62.86(9) 12_565 2
Al4 Mn1 Al5 64.26(3) 2_565 2_565
Al4 Mn1 Al5 119.85(7) 12_575 2_565
Al3 Mn1 Al5 120.25(2) 2 2_565
Al3 Mn1 Al5 63.54(2) 2_554 2_565
Al2 Mn1 Al5 117.23(5) 12_565 2_565
Al2 Mn1 Al5 66.52(6) 2 2_565
Al4 Mn1 Al5 119.85(7) 2_565 12_575
Al4 Mn1 Al5 64.26(3) 12_575 12_575
Al3 Mn1 Al5 120.25(2) 2 12_575
Al3 Mn1 Al5 63.54(2) 2_554 12_575
Al2 Mn1 Al5 66.52(6) 12_565 12_575
Al2 Mn1 Al5 117.23(5) 2 12_575
Al5 Mn1 Al5 110.34(8) 2_565 12_575
Al4 Mn1 Al1 65.08(6) 2_565 2
Al4 Mn1 Al1 120.20(4) 12_575 2
Al3 Mn1 Al1 62.31(4) 2 2
Al3 Mn1 Al1 113.10(4) 2_554 2
Al2 Mn1 Al1 108.62(6) 12_565 2
Al2 Mn1 Al1 58.02(5) 2 2
Al5 Mn1 Al1 70.11(7) 2_565 2
Al5 Mn1 Al1 174.91(5) 12_575 2
Al4 Mn1 Al1 120.20(4) 2_565 12_565
Al4 Mn1 Al1 65.08(6) 12_575 12_565
Al3 Mn1 Al1 62.31(4) 2 12_565
Al3 Mn1 Al1 113.10(4) 2_554 12_565
Al2 Mn1 Al1 58.02(5) 12_565 12_565
Al2 Mn1 Al1 108.62(6) 2 12_565
Al5 Mn1 Al1 174.91(5) 2_565 12_565
Al5 Mn1 Al1 70.10(7) 12_575 12_565
Al1 Mn1 Al1 108.98(9) 2 12_565
Al4 Mn1 Yb2 65.77(4) 2_565 9_665
Al4 Mn1 Yb2 65.77(4) 12_575 9_665
Al3 Mn1 Yb2 118.12(5) 2 9_665
Al3 Mn1 Yb2 72.52(4) 2_554 9_665
Al2 Mn1 Yb2 121.11(4) 12_565 9_665
Al2 Mn1 Yb2 121.11(4) 2 9_665
Al5 Mn1 Yb2 61.66(5) 2_565 9_665
Al5 Mn1 Yb2 61.66(5) 12_575 9_665
Al1 Mn1 Yb2 121.76(5) 2 9_665
Al1 Mn1 Yb2 121.76(5) 12_565 9_665
Al4 Mn1 Yb1 114.10(4) 2_565 .
Al4 Mn1 Yb1 114.10(4) 12_575 .
Al3 Mn1 Yb1 61.71(4) 2 .
Al3 Mn1 Yb1 107.65(5) 2_554 .
Al2 Mn1 Yb1 59.03(4) 12_565 .
Al2 Mn1 Yb1 59.03(4) 2 .
Al5 Mn1 Yb1 118.40(5) 2_565 .
Al5 Mn1 Yb1 118.40(5) 12_575 .
Al1 Mn1 Yb1 58.19(5) 2 .
Al1 Mn1 Yb1 58.19(5) 12_565 .
Yb2 Mn1 Yb1 179.83(2) 9_665 .
Al2 Al1 Al1 121.61(11) . 9_556
Al2 Al1 Mn1 58.64(3) . 14_665
Al1 Al1 Mn1 109.00(6) 9_556 14_665
Al2 Al1 Mn1 58.64(3) . 2
Al1 Al1 Mn1 109.00(6) 9_556 2
Mn1 Al1 Mn1 116.78(7) 14_665 2
Al2 Al1 Al3 105.59(7) . .
Al1 Al1 Al3 109.23(6) 9_556 .
Mn1 Al1 Al3 141.07(10) 14_665 .
Mn1 Al1 Al3 55.49(4) 2 .
Al2 Al1 Al3 105.59(7) . 13
Al1 Al1 Al3 109.23(6) 9_556 13
Mn1 Al1 Al3 55.49(4) 14_665 13
Mn1 Al1 Al3 141.07(10) 2 13
Al3 Al1 Al3 104.24(9) . 13
Al2 Al1 Al4 104.62(4) . 1_545
Al1 Al1 Al4 61.21(5) 9_556 1_545
Mn1 Al1 Al4 154.57(7) 14_665 1_545
Mn1 Al1 Al4 53.87(2) 2 1_545
Al3 Al1 Al4 57.79(4) . 1_545
Al3 Al1 Al4 148.25(6) 13 1_545
Al2 Al1 Al4 104.62(4) . 9_566
Al1 Al1 Al4 61.21(5) 9_556 9_566
Mn1 Al1 Al4 53.87(2) 14_665 9_566
Mn1 Al1 Al4 154.57(7) 2 9_566
Al3 Al1 Al4 148.25(6) . 9_566
Al3 Al1 Al4 57.79(4) 13 9_566
Al4 Al1 Al4 122.41(9) 1_545 9_566
Al2 Al1 Yb1 65.87(7) . .
Al1 Al1 Yb1 172.51(9) 9_556 .
Mn1 Al1 Yb1 74.38(5) 14_665 .
Mn1 Al1 Yb1 74.38(5) 2 .
Al3 Al1 Yb1 66.80(6) . .
Al3 Al1 Yb1 66.80(6) 13 .
Al4 Al1 Yb1 118.53(5) 1_545 .
Al4 Al1 Yb1 118.53(5) 9_566 .
Al5 Al5 Mn1 110.96(5) 9_575 2_565
Al5 Al5 Mn1 110.96(5) 9_575 6_455
Mn1 Al5 Mn1 138.08(10) 2_565 6_455
Al5 Al5 Al4 113.80(6) 9_575 1_554
Mn1 Al5 Al4 106.96(6) 2_565 1_554
Mn1 Al5 Al4 54.52(3) 6_455 1_554
Al5 Al5 Al4 113.80(6) 9_575 .
Mn1 Al5 Al4 54.52(3) 2_565 .
Mn1 Al5 Al4 106.96(6) 6_455 .
Al4 Al5 Al4 132.40(13) 1_554 .
Al5 Al5 Al3 106.72(6) 9_575 1_564
Mn1 Al5 Al3 55.91(4) 2_565 1_564
Mn1 Al5 Al3 110.77(6) 6_455 1_564
Al4 Al5 Al3 57.66(4) 1_554 1_564
Al4 Al5 Al3 107.62(6) . 1_564
Al5 Al5 Al3 106.72(6) 9_575 5_566
Mn1 Al5 Al3 110.77(6) 2_565 5_566
Mn1 Al5 Al3 55.91(4) 6_455 5_566
Al4 Al5 Al3 107.62(6) 1_554 5_566
Al4 Al5 Al3 57.66(4) . 5_566
Al3 Al5 Al3 146.56(11) 1_564 5_566
Al5 Al5 Al2 62.35(5) 9_575 1_565
Mn1 Al5 Al2 55.04(3) 2_565 1_565
Mn1 Al5 Al2 154.83(4) 6_455 1_565
Al4 Al5 Al2 104.11(3) 1_554 1_565
Al4 Al5 Al2 97.51(4) . 1_565
Al3 Al5 Al2 54.44(4) 1_564 1_565
Al3 Al5 Al2 148.06(5) 5_566 1_565
Al5 Al5 Al2 62.35(5) 9_575 9_565
Mn1 Al5 Al2 154.84(4) 2_565 9_565
Mn1 Al5 Al2 55.04(3) 6_455 9_565
Al4 Al5 Al2 97.51(4) 1_554 9_565
Al4 Al5 Al2 104.11(3) . 9_565
Al3 Al5 Al2 148.06(5) 1_564 9_565
Al3 Al5 Al2 54.44(4) 5_566 9_565
Al2 Al5 Al2 124.70(9) 1_565 9_565
Al5 Al5 Yb2 180.00(9) 9_575 9_665
Mn1 Al5 Yb2 69.04(5) 2_565 9_665
Mn1 Al5 Yb2 69.04(5) 6_455 9_665
Al4 Al5 Yb2 66.20(6) 1_554 9_665
Al4 Al5 Yb2 66.20(6) . 9_665
Al3 Al5 Yb2 73.28(6) 1_564 9_665
Al3 Al5 Yb2 73.28(6) 5_566 9_665
Al2 Al5 Yb2 117.65(5) 1_565 9_665
Al2 Al5 Yb2 117.65(5) 9_565 9_665
Mn1 Al3 Mn1 169.36(8) 2 2_556
Mn1 Al3 Al2 127.98(6) 2 11_656
Mn1 Al3 Al2 60.30(4) 2_556 11_656
Mn1 Al3 Al2 127.98(6) 2 1_556
Mn1 Al3 Al2 60.30(4) 2_556 1_556
Al2 Al3 Al2 62.72(9) 11_656 1_556
Mn1 Al3 Al4 57.50(3) 2 1_545
Mn1 Al3 Al4 114.03(5) 2_556 1_545
Al2 Al3 Al4 174.23(7) 11_656 1_545
Al2 Al3 Al4 116.18(7) 1_556 1_545
Mn1 Al3 Al4 57.50(3) 2 11_645
Mn1 Al3 Al4 114.03(5) 2_556 11_645
Al2 Al3 Al4 116.18(7) 11_656 11_645
Al2 Al3 Al4 174.23(7) 1_556 11_645
Al4 Al3 Al4 64.29(9) 1_545 11_645
Mn1 Al3 Al1 62.19(4) 2 .
Mn1 Al3 Al1 121.52(4) 2_556 .
Al2 Al3 Al1 120.27(8) 11_656 .
Al2 Al3 Al1 69.99(5) 1_556 .
Al4 Al3 Al1 62.91(6) 1_545 .
Al4 Al3 Al1 114.20(6) 11_645 .
Mn1 Al3 Al1 62.19(4) 2 11_655
Mn1 Al3 Al1 121.52(4) 2_556 11_655
Al2 Al3 Al1 69.99(5) 11_656 11_655
Al2 Al3 Al1 120.27(8) 1_556 11_655
Al4 Al3 Al1 114.20(6) 1_545 11_655
Al4 Al3 Al1 62.91(6) 11_645 11_655
Al1 Al3 Al1 108.81(9) . 11_655
Mn1 Al3 Al5 114.78(4) 2 11_646
Mn1 Al3 Al5 60.54(3) 2_556 11_646
Al2 Al3 Al5 65.33(6) 11_656 11_646
Al2 Al3 Al5 114.43(6) 1_556 11_646
Al4 Al3 Al5 111.53(8) 1_545 11_646
Al4 Al3 Al5 61.15(4) 11_645 11_646
Al1 Al3 Al5 174.40(8) . 11_646
Al1 Al3 Al5 72.36(6) 11_655 11_646
Mn1 Al3 Al5 114.78(4) 2 1_546
Mn1 Al3 Al5 60.54(3) 2_556 1_546
Al2 Al3 Al5 114.43(6) 11_656 1_546
Al2 Al3 Al5 65.33(6) 1_556 1_546
Al4 Al3 Al5 61.15(4) 1_545 1_546
Al4 Al3 Al5 111.53(8) 11_645 1_546
Al1 Al3 Al5 72.36(6) . 1_546
Al1 Al3 Al5 174.40(8) 11_655 1_546
Al5 Al3 Al5 105.94(9) 11_646 1_546
Mn1 Al3 Yb1 74.85(4) 2 .
Mn1 Al3 Yb1 115.79(6) 2_556 .
Al2 Al3 Yb1 65.76(5) 11_656 .
Al2 Al3 Yb1 65.76(5) 1_556 .
Al4 Al3 Yb1 119.42(5) 1_545 .
Al4 Al3 Yb1 119.42(5) 11_645 .
Al1 Al3 Yb1 62.74(5) . .
Al1 Al3 Yb1 62.74(5) 11_655 .
Al5 Al3 Yb1 121.80(6) 11_646 .
Al5 Al3 Yb1 121.80(6) 1_546 .
Mn1 Al3 Yb2 105.69(5) 2 9_656
Mn1 Al3 Yb2 63.68(4) 2_556 9_656
Al2 Al3 Yb2 113.80(6) 11_656 9_656
Al2 Al3 Yb2 113.80(6) 1_556 9_656
Al4 Al3 Yb2 61.00(5) 1_545 9_656
Al4 Al3 Yb2 61.00(5) 11_645 9_656
Al1 Al3 Yb2 117.47(6) . 9_656
Al1 Al3 Yb2 117.47(6) 11_655 9_656
Al5 Al3 Yb2 58.02(5) 11_646 9_656
Al5 Al3 Yb2 58.02(5) 1_546 9_656
Yb1 Al3 Yb2 179.47(4) . 9_656
Al1 Al2 Mn1 63.34(3) . 14_665
Al1 Al2 Mn1 63.34(3) . 2
Mn1 Al2 Mn1 126.09(7) 14_665 2
Al1 Al2 Al3 116.73(6) . 1_554
Mn1 Al2 Al3 163.66(9) 14_665 1_554
Mn1 Al2 Al3 59.21(4) 2 1_554
Al1 Al2 Al3 116.73(6) . 13_554
Mn1 Al2 Al3 59.21(4) 14_665 13_554
Mn1 Al2 Al3 163.66(9) 2 13_554
Al3 Al2 Al3 111.26(8) 1_554 13_554
Al1 Al2 Al2 109.44(5) . 12_565
Mn1 Al2 Al2 58.57(4) 14_665 12_565
Mn1 Al2 Al2 137.66(5) 2 12_565
Al3 Al2 Al2 130.31(5) 1_554 12_565
Al3 Al2 Al2 58.64(4) 13_554 12_565
Al1 Al2 Al2 109.44(5) . 11_655
Mn1 Al2 Al2 137.66(5) 14_665 11_655
Mn1 Al2 Al2 58.57(4) 2 11_655
Al3 Al2 Al2 58.64(4) 1_554 11_655
Al3 Al2 Al2 130.31(5) 13_554 11_655
Al2 Al2 Al2 90.0 12_565 11_655
Al1 Al2 Al5 68.82(7) . 1_545
Mn1 Al2 Al5 107.70(8) 14_665 1_545
Mn1 Al2 Al5 58.44(4) 2 1_545
Al3 Al2 Al5 60.23(5) 1_554 1_545
Al3 Al2 Al5 105.64(8) 13_554 1_545
Al2 Al2 Al5 162.36(5) 12_565 1_545
Al2 Al2 Al5 107.26(5) 11_655 1_545
Al1 Al2 Al5 68.82(7) . 9_565
Mn1 Al2 Al5 58.44(4) 14_665 9_565
Mn1 Al2 Al5 107.70(8) 2 9_565
Al3 Al2 Al5 105.64(8) 1_554 9_565
Al3 Al2 Al5 60.23(5) 13_554 9_565
Al2 Al2 Al5 107.26(5) 12_565 9_565
Al2 Al2 Al5 162.36(5) 11_655 9_565
Al5 Al2 Al5 55.30(9) 1_545 9_565
Al1 Al2 Yb1 65.61(6) . .
Mn1 Al2 Yb1 75.86(4) 14_665 .
Mn1 Al2 Yb1 75.86(4) 2 .
Al3 Al2 Yb1 119.77(5) 1_554 .
Al3 Al2 Yb1 119.77(5) 13_554 .
Al2 Al2 Yb1 64.48(2) 12_565 .
Al2 Al2 Yb1 64.48(2) 11_655 .
Al5 Al2 Yb1 125.97(5) 1_545 .
Al5 Al2 Yb1 125.97(5) 9_565 .
Al1 Al2 Yb1 171.56(10) . 1_554
Mn1 Al2 Yb1 115.74(4) 14_665 1_554
Mn1 Al2 Yb1 115.74(4) 2 1_554
Al3 Al2 Yb1 66.75(5) 1_554 1_554
Al3 Al2 Yb1 66.75(5) 13_554 1_554
Al2 Al2 Yb1 65.12(2) 12_565 1_554
Al2 Al2 Yb1 65.12(2) 11_655 1_554
Al5 Al2 Yb1 118.44(5) 1_545 1_554
Al5 Al2 Yb1 118.44(5) 9_565 1_554
Yb1 Al2 Yb1 105.94(6) . 1_554
Mn1 Al4 Mn1 172.96(10) 6_456 2_565
Mn1 Al4 Al3 58.34(4) 6_456 5_566
Mn1 Al4 Al3 120.67(4) 2_565 5_566
Mn1 Al4 Al3 120.67(4) 6_456 1_565
Mn1 Al4 Al3 58.34(4) 2_565 1_565
Al3 Al4 Al3 166.22(10) 5_566 1_565
Mn1 Al4 Al5 115.60(4) 6_456 .
Mn1 Al4 Al5 61.21(2) 2_565 .
Al3 Al4 Al5 61.19(3) 5_566 .
Al3 Al4 Al5 112.65(5) 1_565 .
Mn1 Al4 Al5 61.21(2) 6_456 1_556
Mn1 Al4 Al5 115.60(4) 2_565 1_556
Al3 Al4 Al5 112.65(5) 5_566 1_556
Al3 Al4 Al5 61.19(3) 1_565 1_556
Al5 Al4 Al5 132.40(13) . 1_556
Mn1 Al4 Al1 61.04(5) 6_456 9_566
Mn1 Al4 Al1 112.12(8) 2_565 9_566
Al3 Al4 Al1 59.30(5) 5_566 9_566
Al3 Al4 Al1 107.47(8) 1_565 9_566
Al5 Al4 Al1 70.95(7) . 9_566
Al5 Al4 Al1 67.61(7) 1_556 9_566
Mn1 Al4 Al1 112.12(8) 6_456 1_565
Mn1 Al4 Al1 61.04(5) 2_565 1_565
Al3 Al4 Al1 107.47(8) 5_566 1_565
Al3 Al4 Al1 59.30(5) 1_565 1_565
Al5 Al4 Al1 67.61(7) . 1_565
Al5 Al4 Al1 70.95(7) 1_556 1_565
Al1 Al4 Al1 57.59(10) 9_566 1_565
Mn1 Al4 Al4 55.41(5) 6_456 12_575
Mn1 Al4 Al4 130.89(5) 2_565 12_575
Al3 Al4 Al4 57.86(4) 5_566 12_575
Al3 Al4 Al4 134.57(5) 1_565 12_575
Al5 Al4 Al4 106.58(4) . 12_575
Al5 Al4 Al4 106.58(4) 1_556 12_575
Al1 Al4 Al4 106.25(5) 9_566 12_575
Al1 Al4 Al4 163.66(5) 1_565 12_575
Mn1 Al4 Al4 130.89(5) 6_456 11_655
Mn1 Al4 Al4 55.41(5) 2_565 11_655
Al3 Al4 Al4 134.57(5) 5_566 11_655
Al3 Al4 Al4 57.86(4) 1_565 11_655
Al5 Al4 Al4 106.58(4) . 11_655
Al5 Al4 Al4 106.58(4) 1_556 11_655
Al1 Al4 Al4 163.66(5) 9_566 11_655
Al1 Al4 Al4 106.25(5) 1_565 11_655
Al4 Al4 Al4 90.0 12_575 11_655
Mn1 Al4 Yb2 115.42(4) 6_456 9_665
Mn1 Al4 Yb2 69.33(3) 2_565 9_665
Al3 Al4 Yb2 72.75(4) 5_566 9_665
Al3 Al4 Yb2 116.47(4) 1_565 9_665
Al5 Al4 Yb2 62.23(5) . 9_665
Al5 Al4 Yb2 165.38(9) 1_556 9_665
Al1 Al4 Yb2 124.61(4) 9_566 9_665
Al1 Al4 Yb2 121.42(3) 1_565 9_665
Al4 Al4 Yb2 63.930(19) 12_575 9_665
Al4 Al4 Yb2 63.930(19) 11_655 9_665
Mn1 Al4 Yb2 69.33(3) 6_456 9_666
Mn1 Al4 Yb2 115.42(4) 2_565 9_666
Al3 Al4 Yb2 116.47(4) 5_566 9_666
Al3 Al4 Yb2 72.74(4) 1_565 9_666
Al5 Al4 Yb2 165.38(9) . 9_666
Al5 Al4 Yb2 62.23(5) 1_556 9_666
Al1 Al4 Yb2 121.42(3) 9_566 9_666
Al1 Al4 Yb2 124.61(4) 1_565 9_666
Al4 Al4 Yb2 63.930(19) 12_575 9_666
Al4 Al4 Yb2 63.930(19) 11_655 9_666
Yb2 Al4 Yb2 103.15(6) 9_665 9_666

loop_
_geom_bond_atom_site_label_1
_geom_bond_atom_site_label_2
_geom_bond_distance
_geom_bond_site_symmetry_2
Yb2 Al5 3.158(3) 4_645
Yb2 Al5 3.158(3) 3_565
Yb2 Al5 3.158(3) 10_655
Yb2 Al5 3.158(3) 9_665
Yb2 Al4 3.2657(15) 4_646
Yb2 Al4 3.2657(15) 3_565
Yb2 Al4 3.2657(15) 10_656
Yb2 Al4 3.2657(15) 10_655
Yb2 Al4 3.2657(15) 9_666
Yb2 Al4 3.2657(15) 9_665
Yb2 Al4 3.2657(15) 4_645
Yb2 Al4 3.2657(15) 3_566
Yb1 Al1 3.160(3) 2
Yb1 Al1 3.160(3) .
Yb1 Al1 3.160(3) 11_655
Yb1 Al1 3.160(3) 12_565
Yb1 Al2 3.1665(19) .
Yb1 Al2 3.1665(19) 12_565
Yb1 Al2 3.1665(19) 11_655
Yb1 Al2 3.1665(19) 2
Yb1 Al2 3.2425(19) 2_556
Yb1 Al2 3.2425(19) 12_566
Yb1 Al2 3.2425(19) 11_656
Yb1 Al2 3.2425(19) 1_556
Mn1 Al4 2.5279(9) 2_565
Mn1 Al4 2.5279(9) 12_575
Mn1 Al3 2.5512(15) 2
Mn1 Al3 2.5877(15) 2_554
Mn1 Al2 2.6165(12) 12_565
Mn1 Al2 2.6165(12) 2
Mn1 Al5 2.7205(11) 2_565
Mn1 Al5 2.7205(11) 12_575
Mn1 Al1 2.7385(12) 2
Mn1 Al1 2.7385(12) 12_565
Mn1 Yb2 3.3507(12) 9_665
Al1 Al2 2.599(3) .
Al1 Al1 2.734(5) 9_556
Al1 Mn1 2.7385(12) 14_665
Al1 Mn1 2.7385(12) 2
Al1 Al3 2.7415(15) .
Al1 Al3 2.7415(15) 13
Al1 Al4 2.838(2) 1_545
Al1 Al4 2.838(2) 9_566
Al5 Al5 2.718(5) 9_575
Al5 Mn1 2.7205(11) 2_565
Al5 Mn1 2.7205(11) 6_455
Al5 Al4 2.7962(15) 1_554
Al5 Al4 2.7962(15) .
Al5 Al3 2.7973(13) 1_564
Al5 Al3 2.7973(13) 5_566
Al5 Al2 2.928(2) 1_565
Al5 Al2 2.928(2) 9_565
Al5 Yb2 3.158(3) 9_665
Al3 Mn1 2.5512(15) 2
Al3 Mn1 2.5877(15) 2_556
Al3 Al2 2.6215(16) 11_656
Al3 Al2 2.6215(16) 1_556
Al3 Al4 2.6974(15) 1_545
Al3 Al4 2.6974(15) 11_645
Al3 Al1 2.7415(15) 11_655
Al3 Al5 2.7973(13) 11_646
Al3 Al5 2.7973(13) 1_546
Al3 Yb2 3.5658(19) 9_656
Al2 Mn1 2.6165(12) 14_665
Al2 Mn1 2.6165(12) 2
Al2 Al3 2.6215(16) 1_554
Al2 Al3 2.6215(16) 13_554
Al2 Al2 2.729(3) 12_565
Al2 Al2 2.729(3) 11_655
Al2 Al5 2.928(2) 1_545
Al2 Al5 2.928(2) 9_565
Al2 Yb1 3.2425(19) 1_554
Al4 Mn1 2.5279(9) 6_456
Al4 Mn1 2.5279(9) 2_565
Al4 Al3 2.6974(15) 5_566
Al4 Al3 2.6974(15) 1_565
Al4 Al5 2.7962(15) 1_556
Al4 Al1 2.838(2) 9_566
Al4 Al1 2.838(2) 1_565
Al4 Al4 2.870(3) 12_575
Al4 Al4 2.870(3) 11_655
Al4 Yb2 3.2657(15) 9_665
Al4 Yb2 3.2657(15) 9_666
